data_2235118
loop_
_publ_author_name
'Tiekink, Edward R. T.'
'Wardell, Solange M. S. V.'
'Wardell, James L.'
'de Ferreira, Marcelle'
'de Souza, Marcus V. N.'
'Kaiser, Carlos R.'

_publ_section_title
;
 4-[(<i>E</i>)-2-(2-Chlorobenzylidene)hydrazin-1-yl]quinolin-1-ium
 chloride dihydrate
;
_journal_coeditor_code KJ2202
_journal_issue 6
_journal_name_full 'Acta Crystallographica Section E'
_journal_page_first o1850
_journal_page_last o1851
_journal_paper_doi 10.1107/S1600536812022660
_journal_volume 68
_journal_year 2012
_chemical_formula_iupac 'C16 H13 Cl N3 +, Cl -, 2H2 O'
_chemical_formula_moiety 'C16 H13 Cl N3 +, Cl -, 2(H2 O)'
_chemical_formula_sum 'C16 H17 Cl2 N3 O2'
_chemical_formula_weight 354.23
_chemical_name_systematic
;
4-[(<i>E</i>)-2-(2-Chlorobenzylidene)hydrazin-1-yl]quinolin-1-ium
chloride dihydrate
;
_space_group_IT_number 14
_symmetry_cell_setting monoclinic
_symmetry_space_group_name_Hall '-P 2ybc'
_symmetry_space_group_name_H-M 'P 1 21/c 1'
_atom_sites_solution_hydrogens geom
_atom_sites_solution_primary direct
_atom_sites_solution_secondary difmap
_audit_creation_method SHELXL-97
_cell_angle_alpha 90.00
_cell_angle_beta 96.660(5)
_cell_angle_gamma 90.00
_cell_formula_units_Z 4
_cell_length_a 4.5946(3)
_cell_length_b 20.1550(19)
_cell_length_c 18.2192(17)
_cell_measurement_reflns_used 20901
_cell_measurement_temperature 120(2)
_cell_measurement_theta_max 27.48
_cell_measurement_theta_min 2.91
_cell_volume 1675.8(2)
_computing_cell_refinement 'DENZO (Otwinowski & Minor, 1997) and COLLECT (Hooft, 1998)'
_computing_data_collection 'COLLECT (Hooft, 1998)'
_computing_data_reduction 'DENZO (Otwinowski & Minor, 1997) and COLLECT (Hooft, 1998)'
_computing_molecular_graphics 'ORTEP-3 (Farrugia, 1997) and DIAMOND (Brandenburg, 2006)'
_computing_publication_material 'publCIF (Westrip, 2010)'
_computing_structure_refinement 'SHELXL97 (Sheldrick, 2008)'
_computing_structure_solution 'SHELXS97 (Sheldrick, 2008)'
_diffrn_ambient_temperature 120(2)
_diffrn_detector_area_resol_mean 9.091
_diffrn_measured_fraction_theta_full 0.985
_diffrn_measured_fraction_theta_max 0.985
_diffrn_measurement_device_type
;
Bruker--Nonius Roper CCD camera on a \k-goniostat
;
_diffrn_measurement_method '\f and \w scans'
_diffrn_radiation_monochromator graphite
_diffrn_radiation_source 'Bruker--Nonius FR591 rotating anode'
_diffrn_radiation_type MoK\a
_diffrn_radiation_wavelength 0.71073
_diffrn_reflns_av_R_equivalents 0.1460
_diffrn_reflns_av_sigmaI/netI 0.1379
_diffrn_reflns_limit_h_max 5
_diffrn_reflns_limit_h_min -5
_diffrn_reflns_limit_k_max 23
_diffrn_reflns_limit_k_min -23
_diffrn_reflns_limit_l_max 21
_diffrn_reflns_limit_l_min -21
_diffrn_reflns_number 14027
_diffrn_reflns_theta_full 25.00
_diffrn_reflns_theta_max 25.00
_diffrn_reflns_theta_min 3.23
_exptl_absorpt_coefficient_mu 0.400
_exptl_absorpt_correction_T_max 1.00000
_exptl_absorpt_correction_T_min 0.785578
_exptl_absorpt_correction_type multi-scan
_exptl_absorpt_process_details '(SADABS; Sheldrick, 2007)'
_exptl_crystal_colour colourless
_exptl_crystal_density_diffrn 1.404
_exptl_crystal_density_method 'not measured'
_exptl_crystal_description needle
_exptl_crystal_F_000 736
_exptl_crystal_size_max 0.33
_exptl_crystal_size_mid 0.02
_exptl_crystal_size_min 0.01
_refine_diff_density_max 0.461
_refine_diff_density_min -0.545
_refine_ls_extinction_method none
_refine_ls_goodness_of_fit_ref 1.059
_refine_ls_hydrogen_treatment mixed
_refine_ls_matrix_type full
_refine_ls_number_parameters 229
_refine_ls_number_reflns 2924
_refine_ls_number_restraints 11
_refine_ls_restrained_S_all 1.057
_refine_ls_R_factor_all 0.2001
_refine_ls_R_factor_gt 0.0955
_refine_ls_shift/su_max 0.000
_refine_ls_shift/su_mean 0.000
_refine_ls_structure_factor_coef Fsqd
_refine_ls_weighting_details 'calc w=1/[\s^2^(Fo^2^)+(0.0000P)^2^+18.2957P] where P=(Fo^2^+2Fc^2^)/3'
_refine_ls_weighting_scheme calc
_refine_ls_wR_factor_gt 0.1682
_refine_ls_wR_factor_ref 0.2234
_reflns_number_gt 1565
_reflns_number_total 2924
_reflns_threshold_expression I>2\s(I)
_cod_data_source_file kj2202.cif
_cod_data_source_block I
_cod_original_sg_symbol_H-M 'P 21/c'
_cod_database_code 2235118
_cod_database_fobs_code 2235118

loop_
_symmetry_equiv_pos_as_xyz
'x, y, z'
'-x, y+1/2, -z+1/2'
'-x, -y, -z'
'x, -y-1/2, z-1/2'

loop_
_atom_site_type_symbol
_atom_site_label
_atom_site_fract_x
_atom_site_fract_y
_atom_site_fract_z
_atom_site_U_iso_or_equiv
_atom_site_adp_type
_atom_site_calc_flag
_atom_site_refinement_flags
_atom_site_occupancy
_atom_site_symmetry_multiplicity
Cl Cl1 0.2444(5) 0.37879(12) 0.03537(12) 0.0356(6) Uani d . 1 1
N N1 1.3893(15) 0.3016(3) 0.4691(4) 0.0277(17) Uani d D 1 1
H H1N 1.492(15) 0.299(4) 0.513(2) 0.033 Uiso d D 1 1
N N2 0.8798(14) 0.3126(3) 0.2682(4) 0.0242(15) Uani d D 1 1
H H2N 0.891(17) 0.283(3) 0.233(3) 0.029 Uiso d D 1 1
N N3 0.6721(14) 0.3622(3) 0.2585(4) 0.0268(16) Uani d . 1 1
C C1 1.1941(17) 0.3493(4) 0.4555(4) 0.0269(19) Uani d . 1 1
H H1 1.1704 0.3806 0.4934 0.032 Uiso calc R 1 1
C C2 1.0242(17) 0.3555(4) 0.3889(4) 0.0248(19) Uani d . 1 1
H H2 0.8891 0.3912 0.3809 0.030 Uiso calc R 1 1
C C3 1.0490(16) 0.3096(4) 0.3328(4) 0.0202(17) Uani d . 1 1
C C4 1.2699(17) 0.2574(4) 0.3463(4) 0.0230(18) Uani d . 1 1
C C5 1.3246(16) 0.2098(4) 0.2931(4) 0.0226(18) Uani d . 1 1
H H5 1.2159 0.2107 0.2455 0.027 Uiso calc R 1 1
C C6 1.5348(18) 0.1623(4) 0.3100(4) 0.0278(19) Uani d . 1 1
H H6 1.5708 0.1303 0.2739 0.033 Uiso calc R 1 1
C C7 1.6980(17) 0.1602(4) 0.3803(4) 0.0265(19) Uani d . 1 1
H H7 1.8415 0.1266 0.3914 0.032 Uiso calc R 1 1
C C8 1.6507(17) 0.2062(4) 0.4325(4) 0.0252(19) Uani d . 1 1
H H8 1.7631 0.2054 0.4796 0.030 Uiso calc R 1 1
C C9 1.4343(17) 0.2546(4) 0.4157(4) 0.0247(19) Uani d . 1 1
C C10 0.5259(16) 0.3655(4) 0.1942(5) 0.0259(19) Uani d . 1 1
H H10 0.5643 0.3353 0.1565 0.031 Uiso calc R 1 1
C C11 0.3006(18) 0.4161(4) 0.1795(4) 0.0263(19) Uani d . 1 1
C C12 0.1484(17) 0.4252(4) 0.1102(4) 0.0257(19) Uani d . 1 1
C C13 -0.0717(18) 0.4732(4) 0.0953(5) 0.034(2) Uani d . 1 1
H H13 -0.1737 0.4784 0.0472 0.041 Uiso calc R 1 1
C C14 -0.1342(18) 0.5130(4) 0.1541(5) 0.033(2) Uani d . 1 1
H H14 -0.2819 0.5460 0.1458 0.040 Uiso calc R 1 1
C C15 0.0101(19) 0.5057(4) 0.2227(5) 0.036(2) Uani d . 1 1
H H15 -0.0375 0.5336 0.2616 0.043 Uiso calc R 1 1
C C16 0.2242(18) 0.4586(4) 0.2365(5) 0.030(2) Uani d . 1 1
H H16 0.3232 0.4543 0.2850 0.036 Uiso calc R 1 1
Cl Cl2 1.8077(5) 0.28801(11) 0.62092(11) 0.0351(6) Uani d . 1 1
O O1W 1.3131(14) 0.3975(3) 0.6374(4) 0.0408(16) Uani d D 1 1
H H1W 1.446(13) 0.369(3) 0.635(6) 0.061 Uiso d D 1 1
H H2W 1.150(9) 0.379(4) 0.640(6) 0.061 Uiso d D 1 1
O O2W 0.7300(15) 0.4920(3) 0.4565(4) 0.0455(17) Uani d D 1 1
H H3W 0.72(2) 0.527(3) 0.431(5) 0.068 Uiso d D 1 1
H H4W 0.563(12) 0.484(7) 0.469(8) 0.068 Uiso d PD 0.50 1
H H5W 0.85(3) 0.495(7) 0.494(5) 0.068 Uiso d PD 0.50 1

loop_
_atom_site_aniso_label
_atom_site_aniso_U_11
_atom_site_aniso_U_22
_atom_site_aniso_U_33
_atom_site_aniso_U_12
_atom_site_aniso_U_13
_atom_site_aniso_U_23
Cl1 0.0366(12) 0.0402(13) 0.0283(11) 0.0061(11) -0.0034(9) -0.0028(10)
N1 0.031(4) 0.028(4) 0.022(4) 0.004(3) -0.007(3) 0.003(3)
N2 0.026(4) 0.024(4) 0.022(4) -0.002(3) -0.001(3) -0.002(3)
N3 0.024(4) 0.027(4) 0.027(4) 0.000(3) -0.005(3) 0.005(3)
C1 0.030(5) 0.035(5) 0.015(4) 0.001(4) -0.002(4) 0.002(4)
C2 0.027(4) 0.018(4) 0.030(5) 0.002(4) 0.005(4) -0.002(4)
C3 0.020(4) 0.020(4) 0.020(4) -0.003(3) 0.001(3) 0.002(3)
C4 0.028(4) 0.023(5) 0.016(4) 0.000(4) -0.004(3) 0.008(3)
C5 0.021(4) 0.028(5) 0.019(4) 0.000(4) 0.002(3) 0.001(4)
C6 0.031(5) 0.022(5) 0.030(5) 0.002(4) 0.003(4) 0.000(4)
C7 0.024(4) 0.029(5) 0.025(4) 0.004(4) -0.002(3) 0.010(4)
C8 0.027(4) 0.035(5) 0.013(4) -0.007(4) -0.003(3) 0.001(4)
C9 0.027(4) 0.029(5) 0.017(4) 0.000(4) -0.002(3) 0.004(4)
C10 0.023(4) 0.021(5) 0.032(5) -0.005(4) -0.002(4) 0.001(4)
C11 0.031(5) 0.022(5) 0.025(4) -0.006(4) 0.002(4) 0.002(4)
C12 0.026(4) 0.023(5) 0.028(5) -0.003(4) 0.003(4) 0.001(4)
C13 0.026(5) 0.030(5) 0.045(6) -0.003(4) -0.004(4) 0.013(4)
C14 0.024(4) 0.024(5) 0.052(6) 0.006(4) 0.006(4) 0.008(4)
C15 0.038(5) 0.029(5) 0.042(6) 0.002(4) 0.010(5) 0.001(4)
C16 0.024(4) 0.034(5) 0.032(5) 0.000(4) 0.002(4) 0.002(4)
Cl2 0.0372(12) 0.0408(13) 0.0258(11) -0.0028(11) -0.0026(9) 0.0033(10)
O1W 0.043(4) 0.046(4) 0.034(4) 0.001(3) 0.009(3) 0.006(3)
O2W 0.057(4) 0.033(4) 0.049(4) 0.009(4) 0.018(4) 0.007(3)

loop_
_atom_type_symbol
_atom_type_description
_atom_type_scat_dispersion_real
_atom_type_scat_dispersion_imag
_atom_type_scat_source
C C 0.0033 0.0016 'International Tables Vol C Tables 4.2.6.8 and 6.1.1.4'
H H 0.0000 0.0000 'International Tables Vol C Tables 4.2.6.8 and 6.1.1.4'
N N 0.0061 0.0033 'International Tables Vol C Tables 4.2.6.8 and 6.1.1.4'
O O 0.0106 0.0060 'International Tables Vol C Tables 4.2.6.8 and 6.1.1.4'
Cl Cl 0.1484 0.1585 'International Tables Vol C Tables 4.2.6.8 and 6.1.1.4'

loop_
_geom_angle_atom_site_label_1
_geom_angle_atom_site_label_2
_geom_angle_atom_site_label_3
_geom_angle
C1 N1 C9 121.3(7)
C1 N1 H1N 120(6)
C9 N1 H1N 119(6)
C3 N2 N3 117.9(6)
C3 N2 H2N 123(5)
N3 N2 H2N 119(5)
C10 N3 N2 115.8(7)
N1 C1 C2 122.5(8)
N1 C1 H1 118.7
C2 C1 H1 118.7
C1 C2 C3 120.2(8)
C1 C2 H2 119.9
C3 C2 H2 119.9
N2 C3 C2 121.9(7)
N2 C3 C4 120.1(7)
C2 C3 C4 118.0(7)
C9 C4 C5 118.3(7)
C9 C4 C3 118.2(7)
C5 C4 C3 123.4(7)
C6 C5 C4 120.0(7)
C6 C5 H5 120.0
C4 C5 H5 120.0
C5 C6 C7 120.9(8)
C5 C6 H6 119.6
C7 C6 H6 119.6
C8 C7 C6 120.2(8)
C8 C7 H7 119.9
C6 C7 H7 119.9
C7 C8 C9 119.2(7)
C7 C8 H8 120.4
C9 C8 H8 120.4
N1 C9 C4 119.8(7)
N1 C9 C8 118.8(7)
C4 C9 C8 121.4(7)
N3 C10 C11 119.3(8)
N3 C10 H10 120.4
C11 C10 H10 120.4
C12 C11 C16 116.5(8)
C12 C11 C10 122.2(8)
C16 C11 C10 121.3(7)
C11 C12 C13 123.0(8)
C11 C12 Cl1 119.6(6)
C13 C12 Cl1 117.3(6)
C14 C13 C12 117.1(8)
C14 C13 H13 121.4
C12 C13 H13 121.4
C15 C14 C13 121.6(8)
C15 C14 H14 119.2
C13 C14 H14 119.2
C14 C15 C16 120.7(9)
C14 C15 H15 119.7
C16 C15 H15 119.7
C15 C16 C11 121.1(8)
C15 C16 H16 119.5
C11 C16 H16 119.5
H1W O1W H2W 111(6)
H3W O2W H4W 108(6)
H3W O2W H5W 112(6)
H4W O2W H5W 110(6)

loop_
_geom_bond_atom_site_label_1
_geom_bond_atom_site_label_2
_geom_bond_distance
Cl1 C12 1.752(8)
N1 C1 1.319(10)
N1 C9 1.390(10)
N1 H1N 0.882(10)
N2 C3 1.335(9)
N2 N3 1.380(9)
N2 H2N 0.880(10)
N3 C10 1.284(10)
C1 C2 1.371(10)
C1 H1 0.9500
C2 C3 1.392(10)
C2 H2 0.9500
C3 C4 1.463(11)
C4 C9 1.398(10)
C4 C5 1.406(11)
C5 C6 1.370(11)
C5 H5 0.9500
C6 C7 1.407(11)
C6 H6 0.9500
C7 C8 1.363(11)
C7 H7 0.9500
C8 C9 1.401(11)
C8 H8 0.9500
C10 C11 1.456(11)
C10 H10 0.9500
C11 C12 1.382(11)
C11 C16 1.421(12)
C12 C13 1.404(11)
C13 C14 1.393(12)
C13 H13 0.9500
C14 C15 1.353(12)
C14 H14 0.9500
C15 C16 1.369(12)
C15 H15 0.9500
C16 H16 0.9500
O1W H1W 0.842(10)
O1W H2W 0.840(10)
O2W H3W 0.841(10)
O2W H4W 0.841(11)
O2W H5W 0.840(10)

loop_
_geom_hbond_atom_site_label_D
_geom_hbond_atom_site_label_H
_geom_hbond_atom_site_label_A
_geom_hbond_site_symmetry_A
_geom_hbond_distance_DH
_geom_hbond_distance_HA
_geom_hbond_distance_DA
_geom_hbond_angle_DHA
N1 H1n Cl2 . 0.88(5) 2.32(5) 3.192(7) 173(6)
O1w H1w Cl2 . 0.84(6) 2.37(6) 3.207(7) 177(11)
N2 H2n Cl2 4_465 0.88(6) 2.49(6) 3.349(7) 166(7)
O1w H2w Cl2 1_455 0.84(5) 2.42(7) 3.192(7) 154(8)
O2w H3w O1w 3_766 0.84(7) 1.96(7) 2.801(9) 174(10)
O2w H4w O2w 3_666 0.84(8) 2.08(10) 2.804(10) 144(11)
O2w H5w O2w 3_766 0.83(12) 2.05(13) 2.804(10) 151(10)

loop_
_geom_torsion_atom_site_label_1
_geom_torsion_atom_site_label_2
_geom_torsion_atom_site_label_3
_geom_torsion_atom_site_label_4
_geom_torsion
C3 N2 N3 C10 176.2(7)
C9 N1 C1 C2 0.3(13)
N1 C1 C2 C3 1.4(13)
N3 N2 C3 C2 -1.3(11)
N3 N2 C3 C4 179.2(7)
C1 C2 C3 N2 177.5(7)
C1 C2 C3 C4 -3.0(11)
N2 C3 C4 C9 -177.5(7)
C2 C3 C4 C9 2.9(11)
N2 C3 C4 C5 2.2(12)
C2 C3 C4 C5 -177.3(7)
C9 C4 C5 C6 0.0(12)
C3 C4 C5 C6 -179.7(7)
C4 C5 C6 C7 0.0(12)
C5 C6 C7 C8 -0.7(13)
C6 C7 C8 C9 1.2(12)
C1 N1 C9 C4 -0.2(12)
C1 N1 C9 C8 178.1(8)
C5 C4 C9 N1 178.9(7)
C3 C4 C9 N1 -1.4(11)
C5 C4 C9 C8 0.6(12)
C3 C4 C9 C8 -179.7(7)
C7 C8 C9 N1 -179.5(7)
C7 C8 C9 C4 -1.2(12)
N2 N3 C10 C11 179.5(7)
N3 C10 C11 C12 175.7(8)
N3 C10 C11 C16 -4.8(12)
C16 C11 C12 C13 -0.2(12)
C10 C11 C12 C13 179.3(8)
C16 C11 C12 Cl1 175.8(6)
C10 C11 C12 Cl1 -4.7(11)
C11 C12 C13 C14 0.2(12)
Cl1 C12 C13 C14 -175.9(6)
C12 C13 C14 C15 -0.1(13)
C13 C14 C15 C16 0.0(14)
C14 C15 C16 C11 0.0(13)
C12 C11 C16 C15 0.1(12)
C10 C11 C16 C15 -179.3(8)
